data_2014612
loop_
_publ_author_name
'Jack, Danielle R.'
'Zeller, Matthias'
'Wagner, Timothy R.'

_publ_section_title
;
 Doubled-cubic Ca~2~NF
;
_journal_issue 1
_journal_name_full 'Acta Crystallographica Section C'
_journal_page_first i6
_journal_page_last i8
_journal_paper_doi 10.1107/S0108270104026666
_journal_volume 61
_journal_year 2005
_chemical_formula_iupac 'Ca2 N F'
_chemical_formula_moiety 'Ca2 F N'
_chemical_formula_sum 'Ca2 F N'
_chemical_formula_weight 113.17
_chemical_name_common 'calcium nitride fluoride'
_chemical_name_systematic
;
dicalcium nitride fluoride
;
_space_group_IT_number 227
_symmetry_cell_setting cubic
_symmetry_space_group_name_Hall '-F 4vw 2vw 3'
_symmetry_space_group_name_H-M 'F d -3 m :2'
_atom_sites_solution_primary direct
_atom_sites_solution_secondary difmap
_audit_creation_method SHELXL-97
_cell_angle_alpha 90.00
_cell_angle_beta 90.00
_cell_angle_gamma 90.00
_cell_formula_units_Z 16
_cell_length_a 10.0215(8)
_cell_length_b 10.0215(8)
_cell_length_c 10.0215(8)
_cell_measurement_reflns_used 2393
_cell_measurement_temperature 100(2)
_cell_measurement_theta_max 28.32
_cell_measurement_theta_min 3.52
_cell_volume 1006.46(14)
_computing_cell_refinement 'SAINT-Plus (Bruker, 2003)'
_computing_data_collection 'SMART (Bruker, 1997--2002)'
_computing_data_reduction SAINT-Plus
_computing_molecular_graphics 'SHELXP in SHELXTL'
_computing_publication_material 'SHELXP in SHELXTL'
_computing_structure_refinement 'SHELXL97 in SHELXTL'
_computing_structure_solution 'SHELXS97 in SHELXTL (Bruker, 2000)'
_diffrn_ambient_temperature 100(2)
_diffrn_measured_fraction_theta_full 1.000
_diffrn_measured_fraction_theta_max 1.000
_diffrn_measurement_device_type 'Bruker SMART APEX CCD'
_diffrn_measurement_method '\w scans'
_diffrn_radiation_monochromator graphite
_diffrn_radiation_source 'fine-focus sealed tube'
_diffrn_radiation_type MoK\a
_diffrn_radiation_wavelength 0.71073
_diffrn_reflns_av_R_equivalents 0.0305
_diffrn_reflns_av_sigmaI/netI 0.0117
_diffrn_reflns_limit_h_max 13
_diffrn_reflns_limit_h_min -13
_diffrn_reflns_limit_k_max 13
_diffrn_reflns_limit_k_min -13
_diffrn_reflns_limit_l_max 13
_diffrn_reflns_limit_l_min -13
_diffrn_reflns_number 2393
_diffrn_reflns_theta_full 28.32
_diffrn_reflns_theta_max 28.32
_diffrn_reflns_theta_min 3.52
_diffrn_standards_number 0
_exptl_absorpt_coefficient_mu 4.215
_exptl_absorpt_correction_T_max 0.717
_exptl_absorpt_correction_T_min 0.540
_exptl_absorpt_correction_type empirical
_exptl_absorpt_process_details '(SADABS in SAINT-Plus; Bruker, 2003)'
_exptl_crystal_colour 'light yellow'
_exptl_crystal_density_diffrn 2.987
_exptl_crystal_density_method 'not measured'
_exptl_crystal_description prism
_exptl_crystal_F_000 896
_exptl_crystal_size_max 0.108
_exptl_crystal_size_mid 0.0855
_exptl_crystal_size_min 0.0790
_refine_diff_density_max 0.399
_refine_diff_density_min -0.406
_refine_ls_extinction_method none
_refine_ls_goodness_of_fit_ref 1.387
_refine_ls_hydrogen_treatment none
_refine_ls_matrix_type full
_refine_ls_number_parameters 10
_refine_ls_number_reflns 83
_refine_ls_number_restraints 0
_refine_ls_restrained_S_all 1.387
_refine_ls_R_factor_all 0.0291
_refine_ls_R_factor_gt 0.0283
_refine_ls_shift/su_max 0.000
_refine_ls_shift/su_mean 0.000
_refine_ls_structure_factor_coef Fsqd
_refine_ls_weighting_details 'calc w=1/[\s^2^(Fo^2^)+(0.0109P)^2^+23.8669P] where P=(Fo^2^+2Fc^2^)/3'
_refine_ls_weighting_scheme calc
_refine_ls_wR_factor_gt 0.0627
_refine_ls_wR_factor_ref 0.0636
_reflns_number_gt 81
_reflns_number_total 83
_reflns_threshold_expression I>2\s(I)
_cod_data_source_file bc1056.cif
_cod_data_source_block I
_cod_original_sg_symbol_Hall '-F 4vw 2vw'
_cod_original_sg_symbol_H-M 'F d -3 m'
_cod_database_code 2014612
_cod_database_fobs_code 2014612

loop_
_symmetry_equiv_pos_as_xyz
'x, y, z'
'-x+3/4, -y+1/4, z+1/2'
'-x+1/4, y+1/2, -z+3/4'
'x+1/2, -y+3/4, -z+1/4'
'z, x, y'
'z+1/2, -x+3/4, -y+1/4'
'-z+3/4, -x+1/4, y+1/2'
'-z+1/4, x+1/2, -y+3/4'
'y, z, x'
'-y+1/4, z+1/2, -x+3/4'
'y+1/2, -z+3/4, -x+1/4'
'-y+3/4, -z+1/4, x+1/2'
'y+3/4, x+1/4, -z+1/2'
'-y, -x, -z'
'y+1/4, -x+1/2, z+3/4'
'-y+1/2, x+3/4, z+1/4'
'x+3/4, z+1/4, -y+1/2'
'-x+1/2, z+3/4, y+1/4'
'-x, -z, -y'
'x+1/4, -z+1/2, y+3/4'
'z+3/4, y+1/4, -x+1/2'
'z+1/4, -y+1/2, x+3/4'
'-z+1/2, y+3/4, x+1/4'
'-z, -y, -x'
'x, y+1/2, z+1/2'
'-x+3/4, -y+3/4, z+1'
'-x+1/4, y+1, -z+5/4'
'x+1/2, -y+5/4, -z+3/4'
'z, x+1/2, y+1/2'
'z+1/2, -x+5/4, -y+3/4'
'-z+3/4, -x+3/4, y+1'
'-z+1/4, x+1, -y+5/4'
'y, z+1/2, x+1/2'
'-y+1/4, z+1, -x+5/4'
'y+1/2, -z+5/4, -x+3/4'
'-y+3/4, -z+3/4, x+1'
'y+3/4, x+3/4, -z+1'
'-y, -x+1/2, -z+1/2'
'y+1/4, -x+1, z+5/4'
'-y+1/2, x+5/4, z+3/4'
'x+3/4, z+3/4, -y+1'
'-x+1/2, z+5/4, y+3/4'
'-x, -z+1/2, -y+1/2'
'x+1/4, -z+1, y+5/4'
'z+3/4, y+3/4, -x+1'
'z+1/4, -y+1, x+5/4'
'-z+1/2, y+5/4, x+3/4'
'-z, -y+1/2, -x+1/2'
'x+1/2, y, z+1/2'
'-x+5/4, -y+1/4, z+1'
'-x+3/4, y+1/2, -z+5/4'
'x+1, -y+3/4, -z+3/4'
'z+1/2, x, y+1/2'
'z+1, -x+3/4, -y+3/4'
'-z+5/4, -x+1/4, y+1'
'-z+3/4, x+1/2, -y+5/4'
'y+1/2, z, x+1/2'
'-y+3/4, z+1/2, -x+5/4'
'y+1, -z+3/4, -x+3/4'
'-y+5/4, -z+1/4, x+1'
'y+5/4, x+1/4, -z+1'
'-y+1/2, -x, -z+1/2'
'y+3/4, -x+1/2, z+5/4'
'-y+1, x+3/4, z+3/4'
'x+5/4, z+1/4, -y+1'
'-x+1, z+3/4, y+3/4'
'-x+1/2, -z, -y+1/2'
'x+3/4, -z+1/2, y+5/4'
'z+5/4, y+1/4, -x+1'
'z+3/4, -y+1/2, x+5/4'
'-z+1, y+3/4, x+3/4'
'-z+1/2, -y, -x+1/2'
'x+1/2, y+1/2, z'
'-x+5/4, -y+3/4, z+1/2'
'-x+3/4, y+1, -z+3/4'
'x+1, -y+5/4, -z+1/4'
'z+1/2, x+1/2, y'
'z+1, -x+5/4, -y+1/4'
'-z+5/4, -x+3/4, y+1/2'
'-z+3/4, x+1, -y+3/4'
'y+1/2, z+1/2, x'
'-y+3/4, z+1, -x+3/4'
'y+1, -z+5/4, -x+1/4'
'-y+5/4, -z+3/4, x+1/2'
'y+5/4, x+3/4, -z+1/2'
'-y+1/2, -x+1/2, -z'
'y+3/4, -x+1, z+3/4'
'-y+1, x+5/4, z+1/4'
'x+5/4, z+3/4, -y+1/2'
'-x+1, z+5/4, y+1/4'
'-x+1/2, -z+1/2, -y'
'x+3/4, -z+1, y+3/4'
'z+5/4, y+3/4, -x+1/2'
'z+3/4, -y+1, x+3/4'
'-z+1, y+5/4, x+1/4'
'-z+1/2, -y+1/2, -x'
'-x, -y, -z'
'x-3/4, y-1/4, -z-1/2'
'x-1/4, -y-1/2, z-3/4'
'-x-1/2, y-3/4, z-1/4'
'-z, -x, -y'
'-z-1/2, x-3/4, y-1/4'
'z-3/4, x-1/4, -y-1/2'
'z-1/4, -x-1/2, y-3/4'
'-y, -z, -x'
'y-1/4, -z-1/2, x-3/4'
'-y-1/2, z-3/4, x-1/4'
'y-3/4, z-1/4, -x-1/2'
'-y-3/4, -x-1/4, z-1/2'
'y, x, z'
'-y-1/4, x-1/2, -z-3/4'
'y-1/2, -x-3/4, -z-1/4'
'-x-3/4, -z-1/4, y-1/2'
'x-1/2, -z-3/4, -y-1/4'
'x, z, y'
'-x-1/4, z-1/2, -y-3/4'
'-z-3/4, -y-1/4, x-1/2'
'-z-1/4, y-1/2, -x-3/4'
'z-1/2, -y-3/4, -x-1/4'
'z, y, x'
'-x, -y+1/2, -z+1/2'
'x-3/4, y+1/4, -z'
'x-1/4, -y, z-1/4'
'-x-1/2, y-1/4, z+1/4'
'-z, -x+1/2, -y+1/2'
'-z-1/2, x-1/4, y+1/4'
'z-3/4, x+1/4, -y'
'z-1/4, -x, y-1/4'
'-y, -z+1/2, -x+1/2'
'y-1/4, -z, x-1/4'
'-y-1/2, z-1/4, x+1/4'
'y-3/4, z+1/4, -x'
'-y-3/4, -x+1/4, z'
'y, x+1/2, z+1/2'
'-y-1/4, x, -z-1/4'
'y-1/2, -x-1/4, -z+1/4'
'-x-3/4, -z+1/4, y'
'x-1/2, -z-1/4, -y+1/4'
'x, z+1/2, y+1/2'
'-x-1/4, z, -y-1/4'
'-z-3/4, -y+1/4, x'
'-z-1/4, y, -x-1/4'
'z-1/2, -y-1/4, -x+1/4'
'z, y+1/2, x+1/2'
'-x+1/2, -y, -z+1/2'
'x-1/4, y-1/4, -z'
'x+1/4, -y-1/2, z-1/4'
'-x, y-3/4, z+1/4'
'-z+1/2, -x, -y+1/2'
'-z, x-3/4, y+1/4'
'z-1/4, x-1/4, -y'
'z+1/4, -x-1/2, y-1/4'
'-y+1/2, -z, -x+1/2'
'y+1/4, -z-1/2, x-1/4'
'-y, z-3/4, x+1/4'
'y-1/4, z-1/4, -x'
'-y-1/4, -x-1/4, z'
'y+1/2, x, z+1/2'
'-y+1/4, x-1/2, -z-1/4'
'y, -x-3/4, -z+1/4'
'-x-1/4, -z-1/4, y'
'x, -z-3/4, -y+1/4'
'x+1/2, z, y+1/2'
'-x+1/4, z-1/2, -y-1/4'
'-z-1/4, -y-1/4, x'
'-z+1/4, y-1/2, -x-1/4'
'z, -y-3/4, -x+1/4'
'z+1/2, y, x+1/2'
'-x+1/2, -y+1/2, -z'
'x-1/4, y+1/4, -z-1/2'
'x+1/4, -y, z-3/4'
'-x, y-1/4, z-1/4'
'-z+1/2, -x+1/2, -y'
'-z, x-1/4, y-1/4'
'z-1/4, x+1/4, -y-1/2'
'z+1/4, -x, y-3/4'
'-y+1/2, -z+1/2, -x'
'y+1/4, -z, x-3/4'
'-y, z-1/4, x-1/4'
'y-1/4, z+1/4, -x-1/2'
'-y-1/4, -x+1/4, z-1/2'
'y+1/2, x+1/2, z'
'-y+1/4, x, -z-3/4'
'y, -x-1/4, -z-1/4'
'-x-1/4, -z+1/4, y-1/2'
'x, -z-1/4, -y-1/4'
'x+1/2, z+1/2, y'
'-x+1/4, z, -y-3/4'
'-z-1/4, -y+1/4, x-1/2'
'-z+1/4, y, -x-3/4'
'z, -y-1/4, -x-1/4'
'z+1/2, y+1/2, x'

loop_
_atom_site_label
_atom_site_fract_x
_atom_site_fract_y
_atom_site_fract_z
_atom_site_U_iso_or_equiv
_atom_site_adp_type
_atom_site_calc_flag
_atom_site_refinement_flags
_atom_site_occupancy
_atom_site_disorder_assembly
_atom_site_disorder_group
_atom_site_type_symbol
Ca 0.50988(7) 0.74012(7) 0.50988(7) 0.0068(4) Uani d S 1 . . Ca
N 0.5000 0.5000 0.5000 0.0051(13) Uani d S 1 . . N
F1 0.5000 0.0000 0.5000 0.050(4) Uani d SP 0.913(14) . . F
F2 0.6250 0.1250 0.6250 0.005(12) Uani d SP 0.17(3) . . F

loop_
_atom_site_aniso_label
_atom_site_aniso_U_11
_atom_site_aniso_U_22
_atom_site_aniso_U_33
_atom_site_aniso_U_12
_atom_site_aniso_U_13
_atom_site_aniso_U_23
Ca 0.0068(4) 0.0068(4) 0.0068(4) 0.0001(3) -0.0001(3) 0.0001(3)
N 0.0051(13) 0.0051(13) 0.0051(13) -0.0008(15) -0.0008(15) -0.0008(15)
F1 0.050(4) 0.050(4) 0.050(4) 0.043(4) 0.043(4) 0.043(4)
F2 0.005(12) 0.005(12) 0.005(12) 0.000 0.000 0.000

loop_
_atom_type_symbol
_atom_type_description
_atom_type_scat_dispersion_real
_atom_type_scat_dispersion_imag
_atom_type_scat_source
N N 0.0061 0.0033 'International Tables Vol C Tables 4.2.6.8 and 6.1.1.4'
F F 0.0171 0.0103 'International Tables Vol C Tables 4.2.6.8 and 6.1.1.4'
Ca Ca 0.2262 0.3064 'International Tables Vol C Tables 4.2.6.8 and 6.1.1.4'

loop_
_geom_angle_atom_site_label_1
_geom_angle_atom_site_label_2
_geom_angle_atom_site_label_3
_geom_angle_site_symmetry_1
_geom_angle_site_symmetry_3
_geom_angle
_geom_angle_publ_flag
F2 Ca N 97_666 . 121.94(2) no
F2 Ca N 97_666 76_456 121.94(2) yes
N Ca N . 76_456 94.61(3) yes
F2 Ca N 97_666 50_564 121.94(2) no
N Ca N . 50_564 94.61(3) no
N Ca N 76_456 50_564 94.61(3) no
F2 Ca F1 97_666 52_455 51.66(2) no
N Ca F1 . 52_455 89.732(4) no
N Ca F1 76_456 52_455 173.59(4) yes
N Ca F1 50_564 52_455 89.732(4) yes
F2 Ca F1 97_666 26_554 51.66(2) no
N Ca F1 . 26_554 89.732(4) no
N Ca F1 76_456 26_554 89.732(4) no
N Ca F1 50_564 26_554 173.59(4) no
F1 Ca F1 52_455 26_554 85.57(3) yes
F2 Ca F1 97_666 1_565 51.66(2) no
N Ca F1 . 1_565 173.59(4) no
N Ca F1 76_456 1_565 89.732(4) no
N Ca F1 50_564 1_565 89.732(4) no
F1 Ca F1 52_455 1_565 85.57(3) no
F1 Ca F1 26_554 1_565 85.57(3) no
F2 Ca Ca 97_666 27_645 144.7 no
N Ca Ca . 27_645 93.33(2) no
N Ca Ca 76_456 27_645 47.400(18) no
N Ca Ca 50_564 27_645 47.400(18) no
F1 Ca Ca 52_455 27_645 137.132(14) no
F1 Ca Ca 26_554 27_645 137.132(14) no
F1 Ca Ca 1_565 27_645 93.08(2) no
F2 Ca Ca 97_666 50_564 144.7 no
N Ca Ca . 50_564 47.400(18) no
N Ca Ca 76_456 50_564 93.33(2) no
N Ca Ca 50_564 50_564 47.400(18) no
F1 Ca Ca 52_455 50_564 93.08(2) no
F1 Ca Ca 26_554 50_564 137.132(14) no
F1 Ca Ca 1_565 50_564 137.132(14) no
Ca Ca Ca 27_645 50_564 60.0 no
F2 Ca Ca 97_666 76_456 144.7 no
N Ca Ca . 76_456 47.400(18) no
N Ca Ca 76_456 76_456 47.400(18) no
N Ca Ca 50_564 76_456 93.33(2) no
F1 Ca Ca 52_455 76_456 137.132(14) no
F1 Ca Ca 26_554 76_456 93.08(2) no
F1 Ca Ca 1_565 76_456 137.132(14) no
Ca Ca Ca 27_645 76_456 60.0 no
Ca Ca Ca 50_564 76_456 60.0 no
F2 Ca Ca 97_666 146_556 88.154(13) no
N Ca Ca . 146_556 42.600(18) no
N Ca Ca 76_456 146_556 93.19(2) no
N Ca Ca 50_564 146_556 137.013(12) no
F1 Ca Ca 52_455 146_556 86.81(2) no
F1 Ca Ca 26_554 146_556 47.132(14) no
F1 Ca Ca 1_565 146_556 132.538(18) no
Ca Ca Ca 27_645 146_556 122.593(18) no
Ca Ca Ca 50_564 146_556 90.0 no
Ca Ca Ca 76_456 146_556 62.627(18) no
F2 Ca Ca 97_666 172_655 88.154(13) no
N Ca Ca . 172_655 42.600(18) no
N Ca Ca 76_456 172_655 137.013(12) no
N Ca Ca 50_564 172_655 93.19(2) no
F1 Ca Ca 52_455 172_655 47.132(14) no
F1 Ca Ca 26_554 172_655 86.81(2) no
F1 Ca Ca 1_565 172_655 132.538(18) no
Ca Ca Ca 27_645 172_655 122.593(18) no
Ca Ca Ca 50_564 172_655 62.627(18) no
Ca Ca Ca 76_456 172_655 90.0 no
Ca Ca Ca 146_556 172_655 54.75(4) no
Ca N Ca 146_556 50_564 180.00(3) no
Ca N Ca 146_556 172_655 85.20(4) no
Ca N Ca 50_564 172_655 94.80(4) no
Ca N Ca 146_556 97_666 85.20(4) no
Ca N Ca 50_564 97_666 94.80(4) no
Ca N Ca 172_655 97_666 85.20(4) no
Ca N Ca 146_556 . 94.80(4) no
Ca N Ca 50_564 . 85.20(4) no
Ca N Ca 172_655 . 94.80(4) no
Ca N Ca 97_666 . 180.00(3) no
Ca N Ca 146_556 76_456 94.80(4) no
Ca N Ca 50_564 76_456 85.20(4) no
Ca N Ca 172_655 76_456 180.0 no
Ca N Ca 97_666 76_456 94.80(4) no
Ca N Ca . 76_456 85.20(4) no
Ca F1 Ca 148_655 1_545 85.74(3) no
Ca F1 Ca 148_655 97_666 94.26(3) no
Ca F1 Ca 1_545 97_666 180.0 no
Ca F1 Ca 148_655 52_455 180.0 no
Ca F1 Ca 1_545 52_455 94.26(3) no
Ca F1 Ca 97_666 52_455 85.74(3) no
Ca F1 Ca 148_655 26_554 85.74(3) no
Ca F1 Ca 1_545 26_554 94.26(3) no
Ca F1 Ca 97_666 26_554 85.74(3) no
Ca F1 Ca 52_455 26_554 94.26(3) no
Ca F1 Ca 148_655 122_646 94.26(3) no
Ca F1 Ca 1_545 122_646 85.74(3) no
Ca F1 Ca 97_666 122_646 94.26(3) no
Ca F1 Ca 52_455 122_646 85.74(3) no
Ca F1 Ca 26_554 122_646 180.0 no
Ca F2 Ca 171_566 148_655 109.5 no
Ca F2 Ca 171_566 122_646 109.5 no
Ca F2 Ca 148_655 122_646 109.5 no
Ca F2 Ca 171_566 97_666 109.5 no
Ca F2 Ca 148_655 97_666 109.5 no
Ca F2 Ca 122_646 97_666 109.5 no

loop_
_geom_bond_atom_site_label_1
_geom_bond_atom_site_label_2
_geom_bond_site_symmetry_2
_geom_bond_distance
_geom_bond_publ_flag
Ca F2 97_666 2.3412(12) yes
Ca N . 2.4105(7) yes
Ca N 76_456 2.4105(7) no
Ca N 50_564 2.4105(7) no
Ca F1 52_455 2.6081(8) yes
Ca F1 26_554 2.6081(8) no
Ca F1 1_565 2.6081(8) no
Ca Ca 27_645 3.263(2) yes
Ca Ca 50_564 3.263(2) no
Ca Ca 76_456 3.263(2) no
Ca Ca 146_556 3.5487(3) yes
Ca Ca 172_655 3.5487(3) no
N Ca 146_556 2.4105(7) no
N Ca 50_564 2.4105(7) no
N Ca 172_655 2.4105(7) no
N Ca 97_666 2.4105(7) no
N Ca 76_456 2.4105(7) no
F1 Ca 148_655 2.6081(8) no
F1 Ca 1_545 2.6081(8) no
F1 Ca 97_666 2.6081(8) no
F1 Ca 52_455 2.6081(8) no
F1 Ca 26_554 2.6081(8) no
F1 Ca 122_646 2.6081(8) no
F2 Ca 171_566 2.3412(12) no
F2 Ca 148_655 2.3412(12) no
F2 Ca 122_646 2.3412(12) no
F2 Ca 97_666 2.3412(12) no
